data_4102704
loop_
_publ_author_name
'Adam B. Powell'
'Christopher W. Bielawski'
'Alan H. Cowley'

_publ_section_title
;
 Design, Synthesis, and Study of Main Chain Poly(N-Heterocyclic Carbene)
 Complexes: Applications in Electrochromic Devices
;
_journal_name_full 'Journal of the American Chemical Society'
_journal_page_first 10184
_journal_page_last 10194
_journal_paper_doi 10.1021/ja104051x
_journal_volume 132
_journal_year 2010
_chemical_formula_moiety 'C39 H36 N2 S4, Ag 1+, Cl 1-'
_chemical_formula_sum 'C39 H36 Ag Cl N2 S4'
_chemical_formula_weight 804.26
_chemical_name_systematic
;
 ?
;
_space_group_IT_number 15
_symmetry_cell_setting monoclinic
_symmetry_space_group_name_Hall '-I 2ya'
_symmetry_space_group_name_H-M 'I 1 2/a 1'
_atom_sites_solution_hydrogens geom
_atom_sites_solution_primary direct
_atom_sites_solution_secondary difmap
_audit_creation_method SHELXL-97
_cell_angle_alpha 90.00
_cell_angle_beta 95.889(2)
_cell_angle_gamma 90.00
_cell_formula_units_Z 8
_cell_length_a 32.472(2)
_cell_length_b 6.2695(7)
_cell_length_c 36.429(2)
_cell_measurement_reflns_used 12247
_cell_measurement_temperature 153(2)
_cell_measurement_theta_max 27.5
_cell_measurement_theta_min 1.0
_cell_volume 7377.2(10)
_computing_cell_refinement 'Collect software, Nonius B.V. 1998'
_computing_data_collection 'Collect software, Nonius B.V. 1998'
_computing_data_reduction
;
DENZO and Scalepack (Otwinoski and Minor, 1997)
;
_computing_molecular_graphics 'XP SHELXTL/PC, Siemens Analytical'
_computing_structure_refinement 'XL SHELXTL/PC, Siemens Analytical'
_computing_structure_solution
;

SIR97 - Altomare A., Burla M.C., Camalli M., Cascarano G.L., Giacovazzo C., 
Guagliardi A., Moliterni A.G.G., Polidori G.,Spagna R.
;
_diffrn_ambient_temperature 153(2)
_diffrn_measured_fraction_theta_full 0.995
_diffrn_measured_fraction_theta_max 0.995
_diffrn_measurement_device_type 'Nonius Kappa CCD'
_diffrn_measurement_method \w-scans
_diffrn_radiation_monochromator graphite
_diffrn_radiation_source 'fine-focus sealed tube'
_diffrn_radiation_type MoK\a
_diffrn_radiation_wavelength 0.71069
_diffrn_reflns_av_R_equivalents 0.0734
_diffrn_reflns_av_sigmaI/netI 0.0797
_diffrn_reflns_limit_h_max 42
_diffrn_reflns_limit_h_min -37
_diffrn_reflns_limit_k_max 6
_diffrn_reflns_limit_k_min -8
_diffrn_reflns_limit_l_max 47
_diffrn_reflns_limit_l_min -47
_diffrn_reflns_number 23951
_diffrn_reflns_theta_full 27.49
_diffrn_reflns_theta_max 27.49
_diffrn_reflns_theta_min 1.77
_exptl_absorpt_coefficient_mu 0.876
_exptl_absorpt_correction_T_max 0.966
_exptl_absorpt_correction_T_min 0.806
_exptl_absorpt_correction_type multi-scan
_exptl_absorpt_process_details
;
DENZO and Scalepack (Otwinoski and Minor, 1997)
;
_exptl_crystal_colour yellow
_exptl_crystal_density_diffrn 1.448
_exptl_crystal_density_method 'not measured'
_exptl_crystal_description lath
_exptl_crystal_F_000 3296
_exptl_crystal_size_max 0.32
_exptl_crystal_size_mid 0.16
_exptl_crystal_size_min 0.04
_refine_diff_density_max 1.362
_refine_diff_density_min -1.060
_refine_diff_density_rms 0.124
_refine_ls_extinction_method none
_refine_ls_goodness_of_fit_ref 1.226
_refine_ls_hydrogen_treatment constr
_refine_ls_matrix_type full
_refine_ls_number_parameters 426
_refine_ls_number_reflns 8425
_refine_ls_number_restraints 282
_refine_ls_restrained_S_all 1.234
_refine_ls_R_factor_all 0.1067
_refine_ls_R_factor_gt 0.0593
_refine_ls_shift/su_max 0.001
_refine_ls_shift/su_mean 0.000
_refine_ls_structure_factor_coef Fsqd
_refine_ls_weighting_details 'calc w=1/[\s^2^(Fo^2^)+(0.0497P)^2^+4.6700P] where P=(Fo^2^+2Fc^2^)/3'
_refine_ls_weighting_scheme calc
_refine_ls_wR_factor_gt 0.1258
_refine_ls_wR_factor_ref 0.1431
_reflns_number_gt 5306
_reflns_number_total 8425
_reflns_threshold_expression >2sigma(I)
_cod_data_source_file ja104051x_si_003.cif
_cod_data_source_block shelxl
_cod_database_code 4102704

loop_
_symmetry_equiv_pos_as_xyz
'x, y, z'
'-x+1/2, y, -z'
'x+1/2, y+1/2, z+1/2'
'-x+1, y+1/2, -z+1/2'
'-x, -y, -z'
'x-1/2, -y, z'
'-x+1/2, -y+1/2, -z+1/2'
'x, -y+1/2, z+1/2'

loop_
_atom_site_label
_atom_site_type_symbol
_atom_site_fract_x
_atom_site_fract_y
_atom_site_fract_z
_atom_site_U_iso_or_equiv
_atom_site_adp_type
_atom_site_occupancy
_atom_site_symmetry_multiplicity
_atom_site_calc_flag
_atom_site_refinement_flags
Ag1 Ag -0.004585(9) 0.24802(5) 0.262256(8) 0.03421(12) Uani 1 1 d U
Cl1 Cl -0.02695(4) 0.22763(16) 0.32141(3) 0.0419(3) Uani 1 1 d U
S1 S -0.02470(3) 0.44494(18) 0.08964(3) 0.0384(3) Uani 1 1 d U
S2 S -0.05558(4) 0.3396(2) -0.02824(3) 0.0588(4) Uani 1 1 d U
S3 S 0.10676(3) 0.00969(18) 0.11789(3) 0.0392(3) Uani 1 1 d U
S4 S 0.22327(4) 0.1543(3) 0.07316(4) 0.0741(4) Uani 1 1 d U
N1 N -0.00838(9) 0.2277(5) 0.17652(8) 0.0284(7) Uani 1 1 d U
N2 N 0.05446(10) 0.2300(5) 0.20067(8) 0.0287(7) Uani 1 1 d U
C1 C 0.01486(11) 0.2387(5) 0.20941(10) 0.0224(8) Uani 1 1 d U
C2 C 0.01668(12) 0.2176(6) 0.14742(10) 0.0292(9) Uani 1 1 d U
C3 C 0.05581(12) 0.2199(6) 0.16270(10) 0.0308(9) Uani 1 1 d U
C4 C -0.05275(12) 0.2286(6) 0.16963(10) 0.0319(9) Uani 1 1 d U
C5 C -0.07502(13) 0.4061(7) 0.17693(11) 0.0389(10) Uani 1 1 d U
H5 H -0.0618 0.5218 0.1902 0.047 Uiso 1 1 calc R
C6 C -0.11692(14) 0.4174(8) 0.16489(12) 0.0461(11) Uani 1 1 d U
H6 H -0.1323 0.5402 0.1704 0.055 Uiso 1 1 calc R
C7 C -0.13666(13) 0.2507(8) 0.14485(12) 0.0444(11) Uani 1 1 d U
C8 C -0.11379(14) 0.0703(8) 0.13896(11) 0.0446(11) Uani 1 1 d U
H8 H -0.1270 -0.0467 0.1260 0.054 Uiso 1 1 calc R
C9 C -0.07202(13) 0.0549(7) 0.15135(11) 0.0387(10) Uani 1 1 d U
H9 H -0.0569 -0.0715 0.1474 0.046 Uiso 1 1 calc R
C10 C -0.18147(15) 0.2709(9) 0.12930(15) 0.0596(14) Uani 1 1 d U
H10A H -0.1908 0.1320 0.1185 0.072 Uiso 1 1 calc R
H10B H -0.1983 0.3012 0.1499 0.072 Uiso 1 1 calc R
C11 C -0.18997(17) 0.4408(12) 0.10040(17) 0.0868(19) Uani 1 1 d U
H11A H -0.2198 0.4338 0.0915 0.104 Uiso 1 1 calc R
H11B H -0.1851 0.5807 0.1127 0.104 Uiso 1 1 calc R
C12 C -0.1674(2) 0.4382(13) 0.06896(18) 0.101(2) Uani 1 1 d U
H12A H -0.1714 0.2969 0.0570 0.122 Uiso 1 1 calc R
H12B H -0.1376 0.4520 0.0776 0.122 Uiso 1 1 calc R
C13 C -0.17839(19) 0.6101(13) 0.03959(17) 0.098(2) Uani 1 1 d U
H13A H -0.2083 0.6075 0.0322 0.146 Uiso 1 1 calc R
H13B H -0.1635 0.5820 0.0180 0.146 Uiso 1 1 calc R
H13C H -0.1705 0.7506 0.0498 0.146 Uiso 1 1 calc R
C14 C 0.09092(12) 0.2397(6) 0.22688(10) 0.0311(9) Uani 1 1 d U
C15 C 0.09941(13) 0.4248(7) 0.24704(11) 0.0377(10) Uani 1 1 d U
H15 H 0.0803 0.5399 0.2451 0.045 Uiso 1 1 calc R
C16 C 0.13567(13) 0.4406(7) 0.26990(11) 0.0427(11) Uani 1 1 d U
H16 H 0.1411 0.5667 0.2840 0.051 Uiso 1 1 calc R
C17 C 0.16447(13) 0.2773(7) 0.27285(11) 0.0376(10) Uani 1 1 d U
C18 C 0.15506(13) 0.0924(7) 0.25255(11) 0.0418(11) Uani 1 1 d U
H18 H 0.1741 -0.0230 0.2545 0.050 Uiso 1 1 calc R
C19 C 0.11859(13) 0.0728(7) 0.22957(11) 0.0374(10) Uani 1 1 d U
H19 H 0.1127 -0.0543 0.2158 0.045 Uiso 1 1 calc R
C20 C 0.20430(14) 0.2982(8) 0.29766(13) 0.0480(12) Uani 1 1 d U
H20A H 0.2212 0.1690 0.2948 0.058 Uiso 1 1 calc R
H20B H 0.1976 0.3025 0.3236 0.058 Uiso 1 1 calc R
C21 C 0.23029(13) 0.4926(7) 0.29074(11) 0.0464(12) Uani 1 1 d U
H21A H 0.2134 0.6224 0.2931 0.056 Uiso 1 1 calc R
H21B H 0.2379 0.4869 0.2651 0.056 Uiso 1 1 calc R
C22 C 0.26963(14) 0.5103(8) 0.31705(12) 0.0510(12) Uani 1 1 d U
H22A H 0.2626 0.4862 0.3425 0.061 Uiso 1 1 calc R
H22B H 0.2889 0.3960 0.3112 0.061 Uiso 1 1 calc R
C23 C 0.29140(16) 0.7230(8) 0.31555(15) 0.0577(14) Uani 1 1 d U
H23A H 0.2994 0.7461 0.2906 0.086 Uiso 1 1 calc R
H23B H 0.3162 0.7234 0.3333 0.086 Uiso 1 1 calc R
H23C H 0.2727 0.8373 0.3217 0.086 Uiso 1 1 calc R
C24 C -0.00043(12) 0.2195(6) 0.10855(10) 0.0313(9) Uani 1 1 d U
C25 C -0.00007(13) 0.0617(7) 0.08329(10) 0.0399(10) Uani 1 1 d U
H25 H 0.0118 -0.0748 0.0886 0.048 Uiso 1 1 calc R
C26 C -0.01923(13) 0.1216(8) 0.04814(11) 0.0419(11) Uani 1 1 d U
H26 H -0.0216 0.0286 0.0274 0.050 Uiso 1 1 calc R
C27 C -0.03380(13) 0.3230(7) 0.04682(10) 0.0355(10) Uani 1 1 d U
C28 C -0.05439(13) 0.4406(8) 0.01587(10) 0.0403(11) Uani 1 1 d U
C29 C -0.07247(15) 0.6370(9) 0.01516(12) 0.0529(12) Uani 1 1 d U
H29 H -0.0747 0.7208 0.0366 0.063 Uiso 1 1 calc R
C30 C -0.08776(17) 0.7037(9) -0.02148(15) 0.0604(14) Uani 1 1 d U
H30 H -0.1014 0.8357 -0.0270 0.072 Uiso 1 1 calc R
C31 C -0.08063(15) 0.5586(9) -0.04697(13) 0.0560(13) Uani 1 1 d U
H31 H -0.0886 0.5757 -0.0726 0.067 Uiso 1 1 calc R
C32 C 0.09423(12) 0.2215(6) 0.14516(10) 0.0312(9) Uani 1 1 d U
C33 C 0.12408(14) 0.3739(7) 0.14685(11) 0.0413(11) Uani 1 1 d U
H33 H 0.1231 0.5018 0.1607 0.050 Uiso 1 1 calc R
C34 C 0.15687(13) 0.3212(8) 0.12568(12) 0.0419(11) Uani 1 1 d U
H34 H 0.1801 0.4114 0.1239 0.050 Uiso 1 1 calc R
C35 C 0.15214(12) 0.1312(7) 0.10827(11) 0.0374(10) Uani 1 1 d U
C36 C 0.17887(13) 0.0288(8) 0.08355(11) 0.0459(12) Uani 1 1 d U
C37 C 0.17481(16) -0.1663(9) 0.06640(14) 0.0600(14) Uani 1 1 d U
H37 H 0.1525 -0.2616 0.0686 0.072 Uiso 1 1 calc R
C38 C 0.2082(2) -0.2086(11) 0.04489(19) 0.086(2) Uani 1 1 d U
H38 H 0.2106 -0.3354 0.0310 0.104 Uiso 1 1 calc R
C39 C 0.23576(18) -0.0512(11) 0.04650(15) 0.0773(18) Uani 1 1 d U
H39 H 0.2600 -0.0540 0.0339 0.093 Uiso 1 1 calc R

loop_
_atom_site_aniso_label
_atom_site_aniso_U_11
_atom_site_aniso_U_22
_atom_site_aniso_U_33
_atom_site_aniso_U_23
_atom_site_aniso_U_13
_atom_site_aniso_U_12
Ag1 0.0378(2) 0.0449(2) 0.02000(17) -0.00011(14) 0.00300(13) -0.00078(15)
Cl1 0.0631(7) 0.0382(6) 0.0260(5) -0.0009(4) 0.0129(5) -0.0017(5)
S1 0.0486(7) 0.0441(6) 0.0214(5) 0.0022(5) -0.0010(5) 0.0034(5)
S2 0.0675(9) 0.0854(10) 0.0216(6) 0.0020(6) -0.0045(6) 0.0085(7)
S3 0.0398(6) 0.0467(7) 0.0318(6) -0.0019(5) 0.0073(5) 0.0014(5)
S4 0.0550(8) 0.1152(12) 0.0557(9) -0.0076(9) 0.0234(7) -0.0095(9)
N1 0.0316(18) 0.0336(19) 0.0200(16) -0.0008(14) 0.0031(14) -0.0003(14)
N2 0.0342(18) 0.0327(18) 0.0184(15) -0.0011(14) -0.0007(14) 0.0000(14)
C1 0.0247(19) 0.0188(18) 0.0236(19) 0.0016(16) 0.0024(15) -0.0005(16)
C2 0.035(2) 0.032(2) 0.0203(19) 0.0005(16) 0.0042(17) -0.0010(17)
C3 0.038(2) 0.033(2) 0.0219(19) 0.0023(16) 0.0042(17) -0.0032(18)
C4 0.031(2) 0.044(3) 0.0205(19) 0.0029(18) 0.0005(16) -0.0010(19)
C5 0.040(2) 0.047(3) 0.029(2) -0.0013(19) 0.0006(19) 0.002(2)
C6 0.042(3) 0.062(3) 0.035(2) 0.000(2) 0.009(2) 0.012(2)
C7 0.036(2) 0.065(3) 0.032(2) 0.008(2) 0.0055(19) -0.001(2)
C8 0.043(3) 0.056(3) 0.034(2) -0.001(2) 0.003(2) -0.010(2)
C9 0.039(2) 0.048(3) 0.029(2) 0.003(2) 0.0027(19) -0.004(2)
C10 0.038(3) 0.092(4) 0.048(3) 0.015(3) 0.001(2) -0.005(2)
C11 0.053(3) 0.132(5) 0.073(4) 0.024(4) -0.006(3) 0.004(3)
C12 0.067(4) 0.161(6) 0.074(4) 0.028(4) -0.004(3) 0.000(4)
C13 0.078(4) 0.145(6) 0.068(4) 0.038(4) -0.004(3) 0.005(4)
C14 0.029(2) 0.045(2) 0.0193(18) 0.0005(18) 0.0044(16) -0.003(2)
C15 0.036(2) 0.044(2) 0.031(2) -0.002(2) -0.0052(19) 0.006(2)
C16 0.045(3) 0.050(3) 0.032(2) -0.008(2) -0.003(2) 0.000(2)
C17 0.037(2) 0.051(3) 0.024(2) 0.0072(19) -0.0006(18) -0.002(2)
C18 0.044(3) 0.049(3) 0.031(2) 0.006(2) -0.001(2) 0.011(2)
C19 0.041(2) 0.042(2) 0.028(2) 0.0017(19) -0.0001(19) 0.004(2)
C20 0.044(3) 0.063(3) 0.035(2) 0.001(2) -0.007(2) 0.001(2)
C21 0.043(3) 0.065(3) 0.030(2) 0.003(2) -0.0038(19) -0.001(2)
C22 0.039(3) 0.075(3) 0.038(2) 0.006(2) -0.005(2) -0.001(2)
C23 0.047(3) 0.072(4) 0.052(3) -0.006(3) -0.007(2) -0.002(3)
C24 0.032(2) 0.040(2) 0.022(2) -0.0026(17) 0.0033(17) -0.0004(18)
C25 0.054(3) 0.042(2) 0.023(2) -0.0022(19) -0.0004(19) 0.005(2)
C26 0.049(3) 0.057(3) 0.019(2) -0.007(2) -0.0026(19) 0.000(2)
C27 0.036(2) 0.051(3) 0.019(2) 0.0008(18) -0.0004(17) -0.002(2)
C28 0.038(2) 0.060(3) 0.022(2) 0.004(2) -0.0004(18) -0.009(2)
C29 0.060(3) 0.065(3) 0.031(2) 0.007(2) -0.011(2) 0.003(3)
C30 0.062(3) 0.070(4) 0.047(3) 0.021(3) -0.005(3) 0.005(3)
C31 0.058(3) 0.078(3) 0.030(2) 0.016(3) -0.005(2) -0.006(3)
C32 0.034(2) 0.041(2) 0.0184(18) 0.0011(17) 0.0004(16) 0.0036(19)
C33 0.050(3) 0.047(3) 0.027(2) 0.001(2) 0.001(2) -0.005(2)
C34 0.034(2) 0.062(3) 0.030(2) 0.002(2) 0.0022(19) -0.008(2)
C35 0.035(2) 0.052(3) 0.025(2) 0.005(2) 0.0010(18) 0.004(2)
C36 0.040(3) 0.067(3) 0.030(2) 0.005(2) 0.003(2) 0.008(2)
C37 0.056(3) 0.069(3) 0.059(3) -0.011(3) 0.026(3) 0.002(3)
C38 0.087(4) 0.101(5) 0.075(4) -0.021(3) 0.031(4) 0.014(4)
C39 0.061(3) 0.117(5) 0.057(3) -0.007(3) 0.025(3) 0.011(4)

loop_
_atom_type_symbol
_atom_type_description
_atom_type_scat_dispersion_real
_atom_type_scat_dispersion_imag
_atom_type_scat_source
C C 0.0033 0.0016 'International Tables Vol C Tables 4.2.6.8 and 6.1.1.4'
H H 0.0000 0.0000 'International Tables Vol C Tables 4.2.6.8 and 6.1.1.4'
N N 0.0061 0.0033 'International Tables Vol C Tables 4.2.6.8 and 6.1.1.4'
S S 0.1246 0.1234 'International Tables Vol C Tables 4.2.6.8 and 6.1.1.4'
Cl Cl 0.1484 0.1585 'International Tables Vol C Tables 4.2.6.8 and 6.1.1.4'
Ag Ag -0.8971 1.1015 'International Tables Vol C Tables 4.2.6.8 and 6.1.1.4'

loop_
_geom_angle_atom_site_label_1
_geom_angle_atom_site_label_2
_geom_angle_atom_site_label_3
_geom_angle
_geom_angle_site_symmetry_1
_geom_angle_site_symmetry_3
C1 Ag1 Cl1 175.26(10) . .
C1 Ag1 Ag1 71.21(9) . 4_445
Cl1 Ag1 Ag1 104.07(3) . 4_445
C1 Ag1 Ag1 74.41(9) . 4_455
Cl1 Ag1 Ag1 110.31(3) . 4_455
Ag1 Ag1 Ag1 145.619(19) 4_445 4_455
C24 S1 C27 91.5(2) . .
C31 S2 C28 92.4(2) . .
C35 S3 C32 91.9(2) . .
C39 S4 C36 91.9(3) . .
C1 N1 C2 111.0(3) . .
C1 N1 C4 127.9(3) . .
C2 N1 C4 121.2(3) . .
C1 N2 C3 111.3(3) . .
C1 N2 C14 125.1(3) . .
C3 N2 C14 123.6(3) . .
N1 C1 N2 104.3(3) . .
N1 C1 Ag1 128.7(3) . .
N2 C1 Ag1 126.9(3) . .
C3 C2 N1 106.6(3) . .
C3 C2 C24 130.8(3) . .
N1 C2 C24 122.5(3) . .
C2 C3 N2 106.9(3) . .
C2 C3 C32 129.7(4) . .
N2 C3 C32 123.4(4) . .
C5 C4 C9 120.6(4) . .
C5 C4 N1 120.6(4) . .
C9 C4 N1 118.3(4) . .
C4 C5 C6 120.0(4) . .
C4 C5 H5 120.0 . .
C6 C5 H5 120.0 . .
C5 C6 C7 120.7(4) . .
C5 C6 H6 119.6 . .
C7 C6 H6 119.6 . .
C8 C7 C6 118.0(4) . .
C8 C7 C10 121.5(4) . .
C6 C7 C10 120.5(4) . .
C7 C8 C9 121.9(4) . .
C7 C8 H8 119.0 . .
C9 C8 H8 119.0 . .
C8 C9 C4 118.5(4) . .
C8 C9 H9 120.7 . .
C4 C9 H9 120.7 . .
C11 C10 C7 115.0(4) . .
C11 C10 H10A 108.5 . .
C7 C10 H10A 108.5 . .
C11 C10 H10B 108.5 . .
C7 C10 H10B 108.5 . .
H10A C10 H10B 107.5 . .
C12 C11 C10 118.9(6) . .
C12 C11 H11A 107.6 . .
C10 C11 H11A 107.6 . .
C12 C11 H11B 107.6 . .
C10 C11 H11B 107.6 . .
H11A C11 H11B 107.0 . .
C11 C12 C13 116.8(6) . .
C11 C12 H12A 108.1 . .
C13 C12 H12A 108.1 . .
C11 C12 H12B 108.1 . .
C13 C12 H12B 108.1 . .
H12A C12 H12B 107.3 . .
C12 C13 H13A 109.5 . .
C12 C13 H13B 109.5 . .
H13A C13 H13B 109.5 . .
C12 C13 H13C 109.5 . .
H13A C13 H13C 109.5 . .
H13B C13 H13C 109.5 . .
C19 C14 C15 120.4(4) . .
C19 C14 N2 120.0(4) . .
C15 C14 N2 119.4(4) . .
C16 C15 C14 119.5(4) . .
C16 C15 H15 120.2 . .
C14 C15 H15 120.2 . .
C15 C16 C17 121.6(4) . .
C15 C16 H16 119.2 . .
C17 C16 H16 119.2 . .
C16 C17 C18 117.7(4) . .
C16 C17 C20 120.9(4) . .
C18 C17 C20 121.3(4) . .
C19 C18 C17 121.5(4) . .
C19 C18 H18 119.2 . .
C17 C18 H18 119.2 . .
C14 C19 C18 119.2(4) . .
C14 C19 H19 120.4 . .
C18 C19 H19 120.4 . .
C17 C20 C21 115.3(4) . .
C17 C20 H20A 108.4 . .
C21 C20 H20A 108.4 . .
C17 C20 H20B 108.4 . .
C21 C20 H20B 108.4 . .
H20A C20 H20B 107.5 . .
C20 C21 C22 113.5(4) . .
C20 C21 H21A 108.9 . .
C22 C21 H21A 108.9 . .
C20 C21 H21B 108.9 . .
C22 C21 H21B 108.9 . .
H21A C21 H21B 107.7 . .
C23 C22 C21 114.0(4) . .
C23 C22 H22A 108.8 . .
C21 C22 H22A 108.8 . .
C23 C22 H22B 108.8 . .
C21 C22 H22B 108.8 . .
H22A C22 H22B 107.6 . .
C22 C23 H23A 109.5 . .
C22 C23 H23B 109.5 . .
H23A C23 H23B 109.5 . .
C22 C23 H23C 109.5 . .
H23A C23 H23C 109.5 . .
H23B C23 H23C 109.5 . .
C25 C24 C2 128.5(4) . .
C25 C24 S1 111.3(3) . .
C2 C24 S1 120.3(3) . .
C24 C25 C26 112.8(4) . .
C24 C25 H25 123.6 . .
C26 C25 H25 123.6 . .
C27 C26 C25 113.6(4) . .
C27 C26 H26 123.2 . .
C25 C26 H26 123.2 . .
C26 C27 C28 129.5(4) . .
C26 C27 S1 110.7(3) . .
C28 C27 S1 119.8(3) . .
C29 C28 C27 129.6(4) . .
C29 C28 S2 110.2(3) . .
C27 C28 S2 120.1(4) . .
C28 C29 C30 112.8(5) . .
C28 C29 H29 123.6 . .
C30 C29 H29 123.6 . .
C31 C30 C29 112.3(5) . .
C31 C30 H30 123.9 . .
C29 C30 H30 123.9 . .
C30 C31 S2 112.3(4) . .
C30 C31 H31 123.8 . .
S2 C31 H31 123.8 . .
C33 C32 C3 128.6(4) . .
C33 C32 S3 110.9(3) . .
C3 C32 S3 120.5(3) . .
C32 C33 C34 112.6(4) . .
C32 C33 H33 123.7 . .
C34 C33 H33 123.7 . .
C35 C34 C33 113.9(4) . .
C35 C34 H34 123.0 . .
C33 C34 H34 123.0 . .
C34 C35 C36 129.1(4) . .
C34 C35 S3 110.6(3) . .
C36 C35 S3 120.3(3) . .
C37 C36 C35 129.5(4) . .
C37 C36 S4 110.6(3) . .
C35 C36 S4 119.9(4) . .
C36 C37 C38 111.9(5) . .
C36 C37 H37 124.1 . .
C38 C37 H37 124.1 . .
C39 C38 C37 112.6(6) . .
C39 C38 H38 123.7 . .
C37 C38 H38 123.7 . .
C38 C39 S4 113.1(4) . .
C38 C39 H39 123.5 . .
S4 C39 H39 123.5 . .

loop_
_geom_bond_atom_site_label_1
_geom_bond_atom_site_label_2
_geom_bond_distance
_geom_bond_site_symmetry_2
Ag1 C1 2.087(3) .
Ag1 Cl1 2.3470(10) .
Ag1 Ag1 3.2813(4) 4_445
Ag1 Ag1 3.2813(4) 4_455
S1 C24 1.727(4) .
S1 C27 1.735(4) .
S2 C31 1.702(5) .
S2 C28 1.724(4) .
S3 C35 1.727(4) .
S3 C32 1.732(4) .
S4 C39 1.688(6) .
S4 C36 1.718(5) .
N1 C1 1.351(5) .
N1 C2 1.402(5) .
N1 C4 1.437(5) .
N2 C1 1.357(5) .
N2 C3 1.390(5) .
N2 C14 1.444(5) .
C2 C3 1.334(6) .
C2 C24 1.467(5) .
C3 C32 1.459(5) .
C4 C5 1.368(6) .
C4 C9 1.391(6) .
C5 C6 1.388(6) .
C5 H5 0.9500 .
C6 C7 1.393(6) .
C6 H6 0.9500 .
C7 C8 1.382(6) .
C7 C10 1.512(6) .
C8 C9 1.388(6) .
C8 H8 0.9500 .
C9 H9 0.9500 .
C10 C11 1.503(7) .
C10 H10A 0.9900 .
C10 H10B 0.9900 .
C11 C12 1.422(8) .
C11 H11A 0.9900 .
C11 H11B 0.9900 .
C12 C13 1.534(9) .
C12 H12A 0.9900 .
C12 H12B 0.9900 .
C13 H13A 0.9800 .
C13 H13B 0.9800 .
C13 H13C 0.9800 .
C14 C19 1.376(5) .
C14 C15 1.385(5) .
C15 C16 1.374(6) .
C15 H15 0.9500 .
C16 C17 1.384(6) .
C16 H16 0.9500 .
C17 C18 1.392(6) .
C17 C20 1.506(6) .
C18 C19 1.384(6) .
C18 H18 0.9500 .
C19 H19 0.9500 .
C20 C21 1.518(6) .
C20 H20A 0.9900 .
C20 H20B 0.9900 .
C21 C22 1.521(6) .
C21 H21A 0.9900 .
C21 H21B 0.9900 .
C22 C23 1.513(6) .
C22 H22A 0.9900 .
C22 H22B 0.9900 .
C23 H23A 0.9800 .
C23 H23B 0.9800 .
C23 H23C 0.9800 .
C24 C25 1.352(5) .
C25 C26 1.416(5) .
C25 H25 0.9500 .
C26 C27 1.348(6) .
C26 H26 0.9500 .
C27 C28 1.452(6) .
C28 C29 1.363(7) .
C29 C30 1.437(6) .
C29 H29 0.9500 .
C30 C31 1.337(7) .
C30 H30 0.9500 .
C31 H31 0.9500 .
C32 C33 1.358(6) .
C33 C34 1.416(6) .
C33 H33 0.9500 .
C34 C35 1.351(6) .
C34 H34 0.9500 .
C35 C36 1.462(6) .
C36 C37 1.373(7) .
C37 C38 1.428(7) .
C37 H37 0.9500 .
C38 C39 1.329(8) .
C38 H38 0.9500 .
C39 H39 0.9500 .

loop_
_geom_torsion_atom_site_label_1
_geom_torsion_atom_site_label_2
_geom_torsion_atom_site_label_3
_geom_torsion_atom_site_label_4
_geom_torsion
_geom_torsion_site_symmetry_1
C2 N1 C1 N2 -1.5(4) .
C4 N1 C1 N2 179.4(3) .
C2 N1 C1 Ag1 -178.0(2) .
C4 N1 C1 Ag1 2.9(5) .
C3 N2 C1 N1 1.7(4) .
C14 N2 C1 N1 179.0(3) .
C3 N2 C1 Ag1 178.4(2) .
C14 N2 C1 Ag1 -4.4(5) .
Ag1 Ag1 C1 N1 87.6(3) 4_445
Ag1 Ag1 C1 N1 -92.6(3) 4_455
Ag1 Ag1 C1 N2 -88.2(3) 4_445
Ag1 Ag1 C1 N2 91.6(3) 4_455
C1 N1 C2 C3 0.7(4) .
C4 N1 C2 C3 179.9(3) .
C1 N1 C2 C24 -175.6(3) .
C4 N1 C2 C24 3.5(5) .
N1 C2 C3 N2 0.4(4) .
C24 C2 C3 N2 176.3(4) .
N1 C2 C3 C32 -177.1(4) .
C24 C2 C3 C32 -1.2(7) .
C1 N2 C3 C2 -1.3(4) .
C14 N2 C3 C2 -178.7(3) .
C1 N2 C3 C32 176.3(3) .
C14 N2 C3 C32 -1.0(5) .
C1 N1 C4 C5 66.7(5) .
C2 N1 C4 C5 -112.3(4) .
C1 N1 C4 C9 -120.9(4) .
C2 N1 C4 C9 60.2(5) .
C9 C4 C5 C6 -2.4(6) .
N1 C4 C5 C6 169.9(4) .
C4 C5 C6 C7 -1.0(6) .
C5 C6 C7 C8 3.1(6) .
C5 C6 C7 C10 -175.3(4) .
C6 C7 C8 C9 -2.0(6) .
C10 C7 C8 C9 176.4(4) .
C7 C8 C9 C4 -1.2(6) .
C5 C4 C9 C8 3.4(6) .
N1 C4 C9 C8 -169.0(3) .
C8 C7 C10 C11 -113.9(6) .
C6 C7 C10 C11 64.4(6) .
C7 C10 C11 C12 54.6(8) .
C10 C11 C12 C13 177.8(6) .
C1 N2 C14 C19 120.0(4) .
C3 N2 C14 C19 -63.1(5) .
C1 N2 C14 C15 -65.2(5) .
C3 N2 C14 C15 111.8(4) .
C19 C14 C15 C16 -0.2(6) .
N2 C14 C15 C16 -175.0(4) .
C14 C15 C16 C17 1.2(6) .
C15 C16 C17 C18 -1.7(6) .
C15 C16 C17 C20 179.2(4) .
C16 C17 C18 C19 1.2(6) .
C20 C17 C18 C19 -179.7(4) .
C15 C14 C19 C18 -0.2(6) .
N2 C14 C19 C18 174.6(4) .
C17 C18 C19 C14 -0.3(6) .
C16 C17 C20 C21 -55.0(6) .
C18 C17 C20 C21 125.9(4) .
C17 C20 C21 C22 178.5(4) .
C20 C21 C22 C23 -168.6(4) .
C3 C2 C24 C25 71.5(6) .
N1 C2 C24 C25 -113.1(5) .
C3 C2 C24 S1 -108.2(4) .
N1 C2 C24 S1 67.2(5) .
C27 S1 C24 C25 -0.7(3) .
C27 S1 C24 C2 179.1(3) .
C2 C24 C25 C26 -179.3(4) .
S1 C24 C25 C26 0.4(5) .
C24 C25 C26 C27 0.2(6) .
C25 C26 C27 C28 178.8(4) .
C25 C26 C27 S1 -0.7(5) .
C24 S1 C27 C26 0.8(3) .
C24 S1 C27 C28 -178.8(3) .
C26 C27 C28 C29 173.3(5) .
S1 C27 C28 C29 -7.2(6) .
C26 C27 C28 S2 -10.8(6) .
S1 C27 C28 S2 168.7(2) .
C31 S2 C28 C29 -0.6(4) .
C31 S2 C28 C27 -177.2(4) .
C27 C28 C29 C30 176.9(4) .
S2 C28 C29 C30 0.7(5) .
C28 C29 C30 C31 -0.4(7) .
C29 C30 C31 S2 -0.1(6) .
C28 S2 C31 C30 0.4(4) .
C2 C3 C32 C33 117.1(5) .
N2 C3 C32 C33 -60.0(6) .
C2 C3 C32 S3 -62.9(5) .
N2 C3 C32 S3 120.0(3) .
C35 S3 C32 C33 -0.9(3) .
C35 S3 C32 C3 179.0(3) .
C3 C32 C33 C34 -179.1(4) .
S3 C32 C33 C34 0.9(5) .
C32 C33 C34 C35 -0.3(5) .
C33 C34 C35 C36 178.2(4) .
C33 C34 C35 S3 -0.4(5) .
C32 S3 C35 C34 0.8(3) .
C32 S3 C35 C36 -178.0(3) .
C34 C35 C36 C37 178.3(5) .
S3 C35 C36 C37 -3.1(7) .
C34 C35 C36 S4 -0.3(6) .
S3 C35 C36 S4 178.2(2) .
C39 S4 C36 C37 0.0(4) .
C39 S4 C36 C35 178.9(4) .
C35 C36 C37 C38 -179.0(5) .
S4 C36 C37 C38 -0.2(6) .
C36 C37 C38 C39 0.4(8) .
C37 C38 C39 S4 -0.4(8) .
C36 S4 C39 C38 0.3(5) .
